data_1513170
loop_
_publ_author_name
'Ivanova, Bojidarka'
'Spiteller, Michael'

_publ_section_title
;
 A novel UV-MALDI-MS analytical approach for determination of halogenated
 phenyl-containing pesticides
;
_journal_name_full 'Ecotoxicology and Environmental Safety'
_journal_page_first 86
_journal_page_last 95
_journal_paper_doi 10.1016/j.ecoenv.2013.01.010
_journal_volume 91
_journal_year 2013
_chemical_formula_sum 'C8 H10 N5 O'
_chemical_formula_weight 192.21
_chemical_name_common 'N-(1H-Benzoimidazol-2-yl)-guanidine dihydrate'
_space_group_IT_number 7
_symmetry_cell_setting monoclinic
_symmetry_space_group_name_Hall 'P -2yc'
_symmetry_space_group_name_H-M 'P 1 c 1'
_atom_sites_solution_hydrogens geom
_atom_sites_solution_primary direct
_atom_sites_solution_secondary difmap
_audit_creation_method SHELXL-97
_cell_angle_alpha 90.00
_cell_angle_beta 94.041(11)
_cell_angle_gamma 90.00
_cell_formula_units_Z 4
_cell_length_a 16.512(6)
_cell_length_b 5.3679(13)
_cell_length_c 10.385(4)
_cell_measurement_temperature 293(2)
_cell_volume 918.2(5)
_computing_cell_refinement 'Bruker SAINT'
_computing_data_collection 'Bruker GIS'
_computing_data_reduction 'Bruker SAINT'
_computing_molecular_graphics 'Bruker APEX2'
_computing_structure_refinement 'SHELXL-97 (Sheldrick, 2008)'
_computing_structure_solution 'SHELXS-97 (Sheldrick, 2008)'
_diffrn_ambient_temperature 293(2)
_diffrn_measured_fraction_theta_full 0.857
_diffrn_measured_fraction_theta_max 0.857
_diffrn_measurement_device_type 'Bruker SMART X2S'
_diffrn_measurement_method '\w scans'
_diffrn_radiation_monochromator 'doubly curved silicon crystal'
_diffrn_radiation_source 'micro-focus sealed tube'
_diffrn_radiation_type MoK\a
_diffrn_radiation_wavelength 0.71073
_diffrn_reflns_av_R_equivalents 0.0473
_diffrn_reflns_av_sigmaI/netI 0.0477
_diffrn_reflns_limit_h_max 19
_diffrn_reflns_limit_h_min -10
_diffrn_reflns_limit_k_max 4
_diffrn_reflns_limit_k_min -4
_diffrn_reflns_limit_l_max 9
_diffrn_reflns_limit_l_min -12
_diffrn_reflns_number 2710
_diffrn_reflns_theta_full 25.08
_diffrn_reflns_theta_max 25.08
_diffrn_reflns_theta_min 1.24
_exptl_absorpt_coefficient_mu 0.099
_exptl_absorpt_correction_T_max 0.9705
_exptl_absorpt_correction_T_min 0.6138
_exptl_crystal_colour plate
_exptl_crystal_density_diffrn 1.390
_exptl_crystal_density_method 'not measured'
_exptl_crystal_description colorless
_exptl_crystal_F_000 570
_exptl_crystal_size_max 0.82
_exptl_crystal_size_mid 0.42
_exptl_crystal_size_min 0.03
_refine_diff_density_max 0.381
_refine_diff_density_min -0.324
_refine_diff_density_rms 0.100
_refine_ls_abs_structure_details 'Flack H D (1983), Acta Cryst. A39, 876-881'
_refine_ls_abs_structure_Flack 4(5)
_refine_ls_extinction_coef 0.068(13)
_refine_ls_extinction_expression Fc^*^=kFc[1+0.001xFc^2^\l^3^/sin(2\q)]^-1/4^
_refine_ls_extinction_method SHELXL
_refine_ls_goodness_of_fit_ref 1.507
_refine_ls_hydrogen_treatment mixed
_refine_ls_matrix_type full
_refine_ls_number_parameters 278
_refine_ls_number_reflns 1508
_refine_ls_number_restraints 2
_refine_ls_restrained_S_all 1.506
_refine_ls_R_factor_all 0.0850
_refine_ls_R_factor_gt 0.0722
_refine_ls_shift/su_max 0.018
_refine_ls_shift/su_mean 0.009
_refine_ls_structure_factor_coef Fsqd
_refine_ls_weighting_details 'calc w=1/[\s^2^(Fo^2^)+(0.1000P)^2^+0.0000P] where P=(Fo^2^+2Fc^2^)/3'
_refine_ls_weighting_scheme calc
_refine_ls_wR_factor_gt 0.1728
_refine_ls_wR_factor_ref 0.1959
_reflns_number_gt 1298
_reflns_number_total 1508
_reflns_threshold_expression >2sigma(I)
_cod_data_source_file 200-27A_CCDC.cif
_cod_data_source_block 200-27a
_cod_depositor_comments
;
The following automatic conversions were performed:

'_symmetry_cell_setting' value 'Monoclinic' changed to 'monoclinic'
according to the built-in table from CIF Core dictionary named
'cif_core.dic' version 2.4.1 from 2010-06-29.

Automatic conversion script
Id: cif_fix_values 1891 2012-01-12 08:04:46Z andrius 
;
_cod_original_sg_symbol_Hall '-P 2yc'
_cod_original_sg_symbol_H-M 'P c'
_cod_database_code 1513170

loop_
_symmetry_equiv_pos_as_xyz
'x, y, z'
'x, -y, z+1/2'

loop_
_atom_site_label
_atom_site_type_symbol
_atom_site_fract_x
_atom_site_fract_y
_atom_site_fract_z
_atom_site_U_iso_or_equiv
_atom_site_adp_type
_atom_site_occupancy
_atom_site_symmetry_multiplicity
_atom_site_calc_flag
_atom_site_refinement_flags
N10 N 0.1824(4) 0.4932(14) 0.6303(6) 0.0394(19) Uani 1 1 d .
H10 H 0.1659 0.4755 0.5504 0.047 Uiso 1 1 calc R
C16 C 0.3566(6) 0.9164(16) 0.6972(8) 0.045(2) Uani 1 1 d .
H16 H 0.3930 1.0226 0.6604 0.054 Uiso 1 1 calc R
C15 C 0.2452(5) 0.6416(16) 0.6770(7) 0.0336(19) Uani 1 1 d .
N9 N 0.1886(4) 0.4426(13) 0.8430(6) 0.0349(16) Uani 1 1 d .
C14 C 0.1506(4) 0.3793(16) 0.7315(7) 0.0332(19) Uani 1 1 d .
C13 C 0.2495(5) 0.6049(16) 0.8113(7) 0.0339(19) Uani 1 1 d .
N8 N 0.0037(5) -0.0917(16) 0.7664(8) 0.053(2) Uani 1 1 d .
H8A H -0.021(7) -0.09(2) 0.690(12) 0.064 Uiso 1 1 calc .
H8B H -0.012(6) -0.19(2) 0.823(11) 0.064 Uiso 1 1 calc .
N7 N 0.0995(5) 0.0626(18) 0.9189(7) 0.051(2) Uani 1 1 d .
H7A H 0.138(7) 0.17(2) 0.941(10) 0.062 Uiso 1 1 calc .
H7B H 0.083(7) -0.04(2) 0.974(11) 0.062 Uiso 1 1 calc .
C12 C 0.2980(5) 0.7927(18) 0.6198(8) 0.046(2) Uani 1 1 d .
H12 H 0.2948 0.8126 0.5307 0.055 Uiso 1 1 calc R
N6 N 0.0868(4) 0.2168(13) 0.7060(6) 0.0365(17) Uani 1 1 d .
C11 C 0.3082(5) 0.7299(17) 0.8885(8) 0.043(2) Uani 1 1 d .
H11 H 0.3115 0.7107 0.9777 0.052 Uiso 1 1 calc R
C10 C 0.0649(5) 0.0627(17) 0.7960(8) 0.0379(19) Uani 1 1 d .
C9 C 0.3610(5) 0.8813(19) 0.8309(8) 0.045(2) Uani 1 1 d .
H9A H 0.4011 0.9637 0.8819 0.054 Uiso 1 1 calc R
N5 N 0.6797(4) 0.0544(13) 0.2852(6) 0.0341(16) Uani 1 1 d .
N4 N 0.6842(4) 0.0079(14) 0.0717(6) 0.0374(17) Uani 1 1 d .
H4 H 0.7001 0.0267 -0.0048 0.045 Uiso 1 1 calc R
C8 C 0.5121(5) -0.4178(17) 0.1019(8) 0.046(2) Uani 1 1 d .
H8 H 0.4756 -0.5234 0.0568 0.055 Uiso 1 1 calc R
C7 C 0.7166(4) 0.1214(15) 0.1831(7) 0.0286(17) Uani 1 1 d .
C6 C 0.6212(5) -0.1420(15) 0.1069(7) 0.0320(18) Uani 1 1 d .
C5 C 0.5610(5) -0.2334(17) 0.3056(7) 0.041(2) Uani 1 1 d .
H5 H 0.5576 -0.2120 0.3939 0.049 Uiso 1 1 calc R
C4 C 0.6186(5) -0.1088(16) 0.2405(7) 0.033(2) Uani 1 1 d .
N3 N 0.7796(4) 0.2800(13) 0.1710(6) 0.0366(16) Uani 1 1 d .
C3 C 0.8022(4) 0.4383(16) 0.2684(7) 0.0333(18) Uani 1 1 d .
OW2 O 0.8955(4) -0.1294(12) 0.5077(6) 0.0519(17) Uani 1 1 d .
C2 C 0.5078(5) -0.3927(16) 0.2349(9) 0.043(2) Uani 1 1 d .
H2 H 0.4693 -0.4825 0.2767 0.051 Uiso 1 1 calc R
OW1 O 0.9710(4) 0.3713(12) 0.5166(6) 0.0518(17) Uani 1 1 d .
C1 C 0.5675(5) -0.2941(18) 0.0361(8) 0.043(2) Uani 1 1 d .
H1 H 0.5692 -0.3109 -0.0528 0.052 Uiso 1 1 calc R
N2 N 0.7683(5) 0.4402(16) 0.3784(7) 0.046(2) Uani 1 1 d .
H2A H 0.785(6) 0.54(2) 0.438(11) 0.055 Uiso 1 1 calc .
H2B H 0.729(6) 0.34(2) 0.391(10) 0.055 Uiso 1 1 calc .
N1 N 0.8629(5) 0.5931(16) 0.2498(9) 0.052(2) Uani 1 1 d .
H1A H 0.880(6) 0.69(2) 0.310(11) 0.062 Uiso 1 1 calc .
H1B H 0.885(7) 0.592(19) 0.178(12) 0.062 Uiso 1 1 calc .

loop_
_atom_site_aniso_label
_atom_site_aniso_U_11
_atom_site_aniso_U_22
_atom_site_aniso_U_33
_atom_site_aniso_U_23
_atom_site_aniso_U_13
_atom_site_aniso_U_12
N10 0.054(4) 0.045(5) 0.018(3) 0.004(3) -0.004(3) -0.013(3)
C16 0.058(5) 0.038(6) 0.039(5) 0.005(4) 0.005(4) -0.017(4)
C15 0.044(4) 0.037(6) 0.019(4) 0.000(3) -0.003(3) -0.007(4)
N9 0.046(4) 0.038(4) 0.021(3) -0.001(3) -0.003(3) -0.004(3)
C14 0.037(4) 0.041(6) 0.021(4) -0.002(3) -0.004(3) -0.002(4)
C13 0.041(4) 0.038(6) 0.023(4) 0.003(3) -0.003(3) -0.007(4)
N8 0.060(5) 0.054(6) 0.045(5) 0.011(4) -0.003(4) -0.023(4)
N7 0.057(4) 0.064(6) 0.031(4) 0.023(4) -0.009(3) -0.017(4)
C12 0.055(5) 0.050(6) 0.032(4) 0.008(4) -0.002(4) -0.011(4)
N6 0.041(3) 0.044(5) 0.023(3) 0.003(3) -0.004(3) -0.009(3)
C11 0.053(5) 0.049(6) 0.028(4) -0.003(4) -0.009(4) -0.004(4)
C10 0.039(4) 0.040(5) 0.033(4) 0.001(4) -0.004(3) -0.001(4)
C9 0.045(5) 0.056(7) 0.034(5) -0.011(4) -0.001(4) -0.009(4)
N5 0.039(4) 0.044(5) 0.018(3) -0.005(3) -0.006(3) -0.005(3)
N4 0.047(4) 0.049(5) 0.016(3) -0.005(3) -0.001(3) -0.011(3)
C8 0.047(5) 0.042(6) 0.047(5) -0.006(4) -0.010(4) -0.009(4)
C7 0.035(4) 0.028(5) 0.022(4) -0.006(3) -0.004(3) -0.001(3)
C6 0.042(4) 0.030(5) 0.024(4) -0.005(3) 0.004(3) 0.000(3)
C5 0.048(5) 0.050(6) 0.025(4) 0.009(4) -0.002(3) -0.002(4)
C4 0.037(4) 0.040(6) 0.019(4) 0.001(3) -0.005(3) 0.004(3)
N3 0.048(4) 0.033(4) 0.028(3) -0.006(3) -0.003(3) -0.007(3)
C3 0.036(4) 0.030(5) 0.034(4) -0.005(3) -0.003(3) 0.005(3)
OW2 0.063(4) 0.051(5) 0.042(3) -0.010(3) 0.003(3) -0.003(3)
C2 0.044(5) 0.038(6) 0.045(5) 0.008(4) -0.003(4) -0.010(4)
OW1 0.060(4) 0.052(4) 0.041(3) -0.006(3) -0.011(3) 0.002(3)
C1 0.053(5) 0.048(6) 0.027(4) -0.012(4) -0.001(4) -0.010(4)
N2 0.056(4) 0.044(5) 0.038(4) -0.023(4) 0.001(3) -0.013(4)
N1 0.063(5) 0.045(6) 0.047(5) -0.006(4) -0.003(4) -0.021(4)

loop_
_atom_type_symbol
_atom_type_description
_atom_type_scat_dispersion_real
_atom_type_scat_dispersion_imag
_atom_type_scat_source
C C 0.0033 0.0016 'International Tables Vol C Tables 4.2.6.8 and 6.1.1.4'
H H 0.0000 0.0000 'International Tables Vol C Tables 4.2.6.8 and 6.1.1.4'
N N 0.0061 0.0033 'International Tables Vol C Tables 4.2.6.8 and 6.1.1.4'
O O 0.0106 0.0060 'International Tables Vol C Tables 4.2.6.8 and 6.1.1.4'
Cl Cl 0.1484 0.1585 'International Tables Vol C Tables 4.2.6.8 and 6.1.1.4'

loop_
_geom_angle_atom_site_label_1
_geom_angle_atom_site_label_2
_geom_angle_atom_site_label_3
_geom_angle
C14 N10 C15 108.2(6)
C12 C16 C9 119.8(8)
C12 C15 N10 133.3(7)
C12 C15 C13 121.9(7)
N10 C15 C13 104.8(6)
C14 N9 C13 105.1(6)
N9 C14 N10 112.2(7)
N9 C14 N6 129.8(7)
N10 C14 N6 118.0(6)
C11 C13 N9 131.0(7)
C11 C13 C15 119.4(7)
N9 C13 C15 109.6(7)
C15 C12 C16 118.5(7)
C10 N6 C14 120.3(6)
C9 C11 C13 118.5(8)
N6 C10 N8 118.1(7)
N6 C10 N7 123.2(8)
N8 C10 N7 118.6(8)
C11 C9 C16 121.8(8)
C7 N5 C4 105.7(6)
C7 N4 C6 106.8(6)
C1 C8 C2 122.4(8)
N5 C7 N3 130.6(7)
N5 C7 N4 112.4(7)
N3 C7 N4 117.0(7)
C1 C6 N4 132.1(7)
C1 C6 C4 122.6(7)
N4 C6 C4 105.3(6)
C4 C5 C2 118.0(8)
C5 C4 N5 130.6(7)
C5 C4 C6 119.6(7)
N5 C4 C6 109.8(7)
C3 N3 C7 119.9(7)
N2 C3 N1 119.8(8)
N2 C3 N3 123.1(8)
N1 C3 N3 117.1(8)
C8 C2 C5 120.4(8)
C8 C1 C6 116.9(8)

loop_
_geom_bond_atom_site_label_1
_geom_bond_atom_site_label_2
_geom_bond_distance
N10 C14 1.353(10)
N10 C15 1.369(11)
C16 C12 1.384(12)
C16 C9 1.398(12)
C15 C12 1.357(12)
C15 C13 1.406(10)
N9 C14 1.323(10)
N9 C13 1.387(11)
C14 N6 1.379(10)
C13 C11 1.387(11)
N8 C10 1.327(11)
N7 C10 1.361(11)
N6 C10 1.317(11)
C11 C9 1.360(13)
N5 C7 1.311(10)
N5 C4 1.390(11)
N4 C7 1.381(9)
N4 C6 1.384(11)
C8 C1 1.354(13)
C8 C2 1.394(13)
C7 N3 1.357(10)
C6 C1 1.380(11)
C6 C4 1.402(10)
C5 C4 1.379(12)
C5 C2 1.397(12)
N3 C3 1.353(10)
C3 N2 1.307(11)
C3 N1 1.326(11)
